data_2223348
loop_
_publ_author_name
'Moroz, Yurii S.'
'Kalibabchuk, Valentina A.'
'Gumienna-Kontecka, El\.zbieta'
'Skopenko, Viktor V.'
'Pavlova, Svetlana V.'

_publ_section_title (2<i>E</i>)-2-Hydroxyimino-<i>N</i>'-[(<i>E</i>)-2-pyridylmethylene]propanohydrazide
_journal_coeditor_code CV2608
_journal_issue 10
_journal_name_full 'Acta Crystallographica Section E'
_journal_page_first o2413
_journal_paper_doi 10.1107/S1600536809034400
_journal_volume 65
_journal_year 2009
_chemical_formula_iupac 'C9 H10 N4 O2'
_chemical_formula_moiety 'C9 H10 N4 O2'
_chemical_formula_sum 'C9 H10 N4 O2'
_chemical_formula_weight 206.21
_chemical_name_systematic
;
(2<i>E</i>)-2-Hydroxyimino-<i>N</i>'-[(<i>E</i>)-2-
pyridylmethylene]propanohydrazide
;
_space_group_IT_number 14
_symmetry_cell_setting monoclinic
_symmetry_space_group_name_Hall '-P 2ybc'
_symmetry_space_group_name_H-M 'P 1 21/c 1'
_atom_sites_solution_hydrogens geom
_atom_sites_solution_primary direct
_atom_sites_solution_secondary difmap
_audit_creation_method SHELXL-97
_cell_angle_alpha 90.00
_cell_angle_beta 109.28(4)
_cell_angle_gamma 90.00
_cell_formula_units_Z 4
_cell_length_a 10.274(4)
_cell_length_b 9.717(4)
_cell_length_c 10.136(4)
_cell_measurement_reflns_used 11569
_cell_measurement_temperature 100(2)
_cell_measurement_theta_max 37
_cell_measurement_theta_min 3
_cell_volume 955.2(7)
_computing_cell_refinement 'CrysAlis RED (Oxford Diffraction, 2006)'
_computing_data_collection 'CrysAlis CCD (Oxford Diffraction, 2006)'
_computing_data_reduction 'CrysAlis RED (Oxford Diffraction, 2006)'
_computing_molecular_graphics 'ORTEP-3 for Windows (Farrugia, 1997)'
_computing_publication_material 'WinGX (Farrugia, 1999)'
_computing_structure_refinement 'SHELXL97 (Sheldrick, 2008)'
_computing_structure_solution 'SHELXS97 (Sheldrick, 2008)'
_diffrn_ambient_temperature 100(2)
_diffrn_detector_area_resol_mean 8.3359
_diffrn_measured_fraction_theta_full 0.986
_diffrn_measured_fraction_theta_max 0.961
_diffrn_measurement_device_type 'Kuma KM-4-CCD'
_diffrn_measurement_method \w
_diffrn_radiation_monochromator graphite
_diffrn_radiation_source 'Enhance (Mo) X-ray Source'
_diffrn_radiation_type 'Mo K\a'
_diffrn_radiation_wavelength 0.7107
_diffrn_reflns_av_R_equivalents 0.0231
_diffrn_reflns_av_sigmaI/netI 0.0157
_diffrn_reflns_limit_h_max 13
_diffrn_reflns_limit_h_min -14
_diffrn_reflns_limit_k_max 10
_diffrn_reflns_limit_k_min -13
_diffrn_reflns_limit_l_max 14
_diffrn_reflns_limit_l_min -14
_diffrn_reflns_number 10648
_diffrn_reflns_theta_full 28.50
_diffrn_reflns_theta_max 29.99
_diffrn_reflns_theta_min 3.22
_exptl_absorpt_coefficient_mu 0.106
_exptl_absorpt_correction_type none
_exptl_crystal_colour white
_exptl_crystal_density_diffrn 1.434
_exptl_crystal_density_method 'not measured'
_exptl_crystal_description block
_exptl_crystal_F_000 432
_exptl_crystal_size_max 0.4
_exptl_crystal_size_mid 0.4
_exptl_crystal_size_min 0.3
_refine_diff_density_max 0.460
_refine_diff_density_min -0.179
_refine_ls_extinction_method none
_refine_ls_goodness_of_fit_ref 1.079
_refine_ls_hydrogen_treatment refall
_refine_ls_matrix_type full
_refine_ls_number_parameters 176
_refine_ls_number_reflns 2680
_refine_ls_number_restraints 0
_refine_ls_restrained_S_all 1.079
_refine_ls_R_factor_all 0.0433
_refine_ls_R_factor_gt 0.0389
_refine_ls_shift/su_max 0.000
_refine_ls_shift/su_mean 0.000
_refine_ls_structure_factor_coef Fsqd
_refine_ls_weighting_details 'calc w=1/[\s^2^(Fo^2^)+(0.0621P)^2^+0.2439P] where P=(Fo^2^+2Fc^2^)/3'
_refine_ls_weighting_scheme calc
_refine_ls_wR_factor_gt 0.1028
_refine_ls_wR_factor_ref 0.1056
_reflns_number_gt 2449
_reflns_number_total 2680
_reflns_threshold_expression I>2\s(I)
_cod_data_source_file cv2608.cif
_cod_data_source_block I
_cod_original_sg_symbol_H-M 'P 21/c'
_cod_database_code 2223348
_cod_database_fobs_code 2223348

loop_
_symmetry_equiv_pos_as_xyz
'x, y, z'
'-x, y+1/2, -z+1/2'
'-x, -y, -z'
'x, -y-1/2, z-1/2'

loop_
_atom_site_type_symbol
_atom_site_label
_atom_site_fract_x
_atom_site_fract_y
_atom_site_fract_z
_atom_site_U_iso_or_equiv
_atom_site_adp_type
_atom_site_calc_flag
_atom_site_refinement_flags
_atom_site_occupancy
_atom_site_disorder_assembly
_atom_site_disorder_group
O O1 0.59592(7) 0.23238(7) 0.23853(7) 0.01751(17) Uani d . 1 . .
O O2 0.24735(8) 0.10483(8) -0.16272(8) 0.01954(17) Uani d . 1 . .
H H21 0.2245(17) 0.1328(17) -0.2501(18) 0.032(4) Uiso d . 1 . .
N N1 0.85431(9) 0.66853(8) -0.05564(8) 0.01561(18) Uani d . 1 . .
N N2 0.70574(8) 0.39826(8) 0.08234(8) 0.01477(17) Uani d . 1 . .
N N3 0.59208(9) 0.31588(9) 0.02612(9) 0.01608(18) Uani d . 1 . .
H H31 0.5529(16) 0.3104(16) -0.0650(17) 0.030(4) Uiso d . 1 . .
N N4 0.36471(8) 0.18113(8) -0.09566(8) 0.01500(17) Uani d . 1 . .
C C1 0.95964(11) 0.75821(10) -0.01987(11) 0.0176(2) Uani d . 1 . .
H H1 0.9570(16) 0.8267(16) -0.0903(16) 0.029(4) Uiso d . 1 . .
C C2 1.06781(10) 0.75321(10) 0.10549(10) 0.0168(2) Uani d . 1 . .
H H2 1.1433(15) 0.8188(14) 0.1263(15) 0.023(3) Uiso d . 1 . .
C C3 1.06686(10) 0.64989(10) 0.20031(10) 0.0167(2) Uani d . 1 . .
H H3 1.1409(16) 0.6414(16) 0.2873(16) 0.026(4) Uiso d . 1 . .
C C4 0.95703(10) 0.55828(10) 0.16717(10) 0.01493(19) Uani d . 1 . .
H H4 0.9544(15) 0.4838(15) 0.2317(15) 0.024(3) Uiso d . 1 . .
C C5 0.85205(10) 0.57099(9) 0.03849(9) 0.01315(18) Uani d . 1 . .
C C6 0.73225(10) 0.47858(10) -0.00602(10) 0.01499(19) Uani d . 1 . .
H H6 0.6756(15) 0.4825(15) -0.1032(15) 0.026(3) Uiso d . 1 . .
C C7 0.54344(10) 0.23721(9) 0.11115(10) 0.01334(18) Uani d . 1 . .
C C8 0.41629(10) 0.15545(9) 0.03573(10) 0.01366(19) Uani d . 1 . .
C C9 0.36358(11) 0.05663(11) 0.11943(11) 0.0188(2) Uani d . 1 . .
H H9A 0.2794(19) 0.0181(19) 0.0675(19) 0.044(5) Uiso d . 1 . .
H H9B 0.3462(17) 0.1013(17) 0.1967(18) 0.037(4) Uiso d . 1 . .
H H9C 0.4325(17) -0.0149(17) 0.1626(17) 0.035(4) Uiso d . 1 . .

loop_
_atom_site_aniso_label
_atom_site_aniso_U_11
_atom_site_aniso_U_22
_atom_site_aniso_U_33
_atom_site_aniso_U_12
_atom_site_aniso_U_13
_atom_site_aniso_U_23
O1 0.0173(3) 0.0225(4) 0.0118(3) -0.0006(3) 0.0036(3) 0.0006(2)
O2 0.0176(4) 0.0249(4) 0.0133(3) -0.0076(3) 0.0014(3) -0.0023(3)
N1 0.0163(4) 0.0174(4) 0.0136(4) 0.0008(3) 0.0055(3) 0.0016(3)
N2 0.0133(4) 0.0166(4) 0.0145(4) -0.0022(3) 0.0046(3) -0.0024(3)
N3 0.0160(4) 0.0202(4) 0.0109(4) -0.0054(3) 0.0029(3) -0.0011(3)
N4 0.0128(4) 0.0168(4) 0.0146(4) -0.0022(3) 0.0036(3) -0.0028(3)
C1 0.0192(5) 0.0172(4) 0.0180(5) -0.0002(3) 0.0084(4) 0.0029(3)
C2 0.0155(4) 0.0163(4) 0.0198(5) -0.0018(3) 0.0076(4) -0.0022(3)
C3 0.0147(4) 0.0188(4) 0.0153(4) 0.0002(3) 0.0034(3) -0.0017(3)
C4 0.0161(4) 0.0153(4) 0.0132(4) 0.0001(3) 0.0046(3) 0.0007(3)
C5 0.0139(4) 0.0138(4) 0.0128(4) 0.0006(3) 0.0058(3) -0.0011(3)
C6 0.0147(4) 0.0171(4) 0.0126(4) -0.0005(3) 0.0038(3) -0.0014(3)
C7 0.0133(4) 0.0139(4) 0.0133(4) 0.0011(3) 0.0050(3) -0.0004(3)
C8 0.0136(4) 0.0139(4) 0.0139(4) 0.0001(3) 0.0051(3) -0.0010(3)
C9 0.0201(5) 0.0190(4) 0.0170(4) -0.0037(4) 0.0058(4) 0.0024(3)

loop_
_atom_type_symbol
_atom_type_description
_atom_type_scat_dispersion_real
_atom_type_scat_dispersion_imag
_atom_type_scat_source
C C 0.0033 0.0016 'International Tables Vol C Tables 4.2.6.8 and 6.1.1.4'
H H 0.0000 0.0000 'International Tables Vol C Tables 4.2.6.8 and 6.1.1.4'
N N 0.0061 0.0033 'International Tables Vol C Tables 4.2.6.8 and 6.1.1.4'
O O 0.0106 0.0060 'International Tables Vol C Tables 4.2.6.8 and 6.1.1.4'

loop_
_geom_angle_atom_site_label_1
_geom_angle_atom_site_label_2
_geom_angle_atom_site_label_3
_geom_angle_site_symmetry_1
_geom_angle_site_symmetry_3
_geom_angle
_geom_angle_publ_flag
N4 O2 H21 . . 103.1(11) ?
C1 N1 C5 . . 117.71(9) ?
C6 N2 N3 . . 114.32(9) ?
C7 N3 N2 . . 120.18(8) ?
C7 N3 H31 . . 119.6(10) ?
N2 N3 H31 . . 120.2(10) ?
C8 N4 O2 . . 113.47(8) ?
N1 C1 C2 . . 123.77(9) ?
N1 C1 H1 . . 115.0(9) ?
C2 C1 H1 . . 121.2(9) ?
C1 C2 C3 . . 118.17(9) ?
C1 C2 H2 . . 121.1(9) ?
C3 C2 H2 . . 120.7(9) ?
C4 C3 C2 . . 119.06(10) ?
C4 C3 H3 . . 120.1(9) ?
C2 C3 H3 . . 120.8(9) ?
C3 C4 C5 . . 118.98(9) ?
C3 C4 H4 . . 120.7(8) ?
C5 C4 H4 . . 120.3(8) ?
N1 C5 C4 . . 122.25(9) ?
N1 C5 C6 . . 114.84(9) ?
C4 C5 C6 . . 122.90(9) ?
N2 C6 C5 . . 120.45(9) ?
N2 C6 H6 . . 122.7(9) ?
C5 C6 H6 . . 116.8(9) ?
O1 C7 N3 . . 124.18(9) ?
O1 C7 C8 . . 121.44(9) ?
N3 C7 C8 . . 114.38(8) ?
N4 C8 C9 . . 127.58(9) ?
N4 C8 C7 . . 114.58(9) ?
C9 C8 C7 . . 117.84(9) ?
C8 C9 H9A . . 112.3(11) ?
C8 C9 H9B . . 111.8(10) ?
H9A C9 H9B . . 104.7(15) ?
C8 C9 H9C . . 111.3(9) ?
H9A C9 H9C . . 111.4(15) ?
H9B C9 H9C . . 104.8(13) ?

loop_
_geom_bond_atom_site_label_1
_geom_bond_atom_site_label_2
_geom_bond_site_symmetry_2
_geom_bond_distance
_geom_bond_publ_flag
O1 C7 . 1.2249(13) ?
O2 N4 . 1.3872(12) ?
O2 H21 . 0.881(17) ?
N1 C1 . 1.3427(13) ?
N1 C5 . 1.3505(12) ?
N2 C6 . 1.2832(13) ?
N2 N3 . 1.3746(12) ?
N3 C7 . 1.3643(12) ?
N3 H31 . 0.879(16) ?
N4 C8 . 1.2848(14) ?
C1 C2 . 1.3854(16) ?
C1 H1 . 0.970(15) ?
C2 C3 . 1.3921(14) ?
C2 H2 . 0.972(14) ?
C3 C4 . 1.3886(14) ?
C3 H3 . 0.959(15) ?
C4 C5 . 1.3967(15) ?
C4 H4 . 0.982(14) ?
C5 C6 . 1.4691(14) ?
C6 H6 . 0.965(14) ?
C7 C8 . 1.5042(14) ?
C8 C9 . 1.4962(13) ?
C9 H9A . 0.930(19) ?
C9 H9B . 0.962(17) ?
C9 H9C . 0.985(17) ?

loop_
_geom_hbond_atom_site_label_D
_geom_hbond_atom_site_label_H
_geom_hbond_atom_site_label_A
_geom_hbond_site_symmetry_A
_geom_hbond_distance_DH
_geom_hbond_distance_HA
_geom_hbond_distance_DA
_geom_hbond_angle_DHA
O2 H21 N1 2_644 0.881(17) 1.897(18) 2.7667(17) 168.6(15)
N3 H31 O1 4_565 0.879(16) 2.217(16) 2.9656(15) 142.9(14)
N3 H31 N4 . 0.879(16) 2.240(16) 2.6059(15) 104.7(12)

loop_
_geom_torsion_atom_site_label_1
_geom_torsion_atom_site_label_2
_geom_torsion_atom_site_label_3
_geom_torsion_atom_site_label_4
_geom_torsion_site_symmetry_1
_geom_torsion_site_symmetry_2
_geom_torsion_site_symmetry_3
_geom_torsion_site_symmetry_4
_geom_torsion
_geom_torsion_publ_flag
C6 N2 N3 C7 . . . . -172.56(9) ?
C5 N1 C1 C2 . . . . 2.31(14) ?
N1 C1 C2 C3 . . . . -0.46(15) ?
C1 C2 C3 C4 . . . . -1.31(14) ?
C2 C3 C4 C5 . . . . 1.19(14) ?
C1 N1 C5 C4 . . . . -2.42(14) ?
C1 N1 C5 C6 . . . . 178.54(8) ?
C3 C4 C5 N1 . . . . 0.71(14) ?
C3 C4 C5 C6 . . . . 179.68(8) ?
N3 N2 C6 C5 . . . . -178.98(8) ?
N1 C5 C6 N2 . . . . -167.65(9) ?
C4 C5 C6 N2 . . . . 13.31(14) ?
N2 N3 C7 O1 . . . . -1.03(15) ?
N2 N3 C7 C8 . . . . 178.35(8) ?
O2 N4 C8 C9 . . . . -0.54(14) ?
O2 N4 C8 C7 . . . . -179.80(7) ?
O1 C7 C8 N4 . . . . 173.25(9) ?
N3 C7 C8 N4 . . . . -6.14(12) ?
O1 C7 C8 C9 . . . . -6.08(13) ?
N3 C7 C8 C9 . . . . 174.52(8) ?

loop_
_cod_related_entry_id
_cod_related_entry_database
_cod_related_entry_code
1 ChemSpider 30655880
